data_1519251
loop_
_publ_author_name
'Smith, Martin B.'
'Light, Mark E.'
'Hursthouse, Michael B.'

_publ_section_title
;
 C19H14ClN2PSSe
;
_journal_name_full 'Crystal Structure Report Archive'
_journal_page_first 721
_journal_year 2000
_chemical_formula_sum 'C19 H14 Cl N2 P S Se'
_chemical_formula_weight 447.76
_space_group_IT_number 14
_symmetry_cell_setting monoclinic
_symmetry_space_group_name_Hall '-P 2ybc'
_symmetry_space_group_name_H-M 'P 1 21/c 1'
_atom_sites_solution_hydrogens geom
_atom_sites_solution_primary direct
_atom_sites_solution_secondary difmap
_cell_angle_alpha 90.00
_cell_angle_beta 108.8960(10)
_cell_angle_gamma 90.00
_cell_formula_units_Z 4
_cell_length_a 16.4884(2)
_cell_length_b 10.8238(2)
_cell_length_c 10.8189(3)
_cell_measurement_reflns_used 10967
_cell_measurement_temperature 150(2)
_cell_measurement_theta_max 43.11
_cell_measurement_theta_min 2.91
_cell_volume 1826.76(7)
_computing_cell_refinement 'DENZO and COLLECT'
_computing_data_collection
;
'DENZO (Otwinowski and Minor, 1997) & COLLECT (Hooft, 1998) '
;
_computing_data_reduction 'DENZO and COLLECT'
_computing_publication_material SHELXL-97
_computing_structure_refinement 'SHELXL-97 (Sheldrick, 2008)'
_computing_structure_solution 'SHELXS-97 (Sheldrick, 2008)'
_diffrn_ambient_temperature 150(2)
_diffrn_measured_fraction_theta_full 0.998
_diffrn_measured_fraction_theta_max 0.998
_diffrn_measurement_device_type 'Enraf Nonius KappaCCD area detector'
_diffrn_measurement_method '\w and \f scans to fill Ewald sphere'
_diffrn_radiation_monochromator graphite
_diffrn_radiation_source 'Enraf Nonius FR591 rotating anode'
_diffrn_radiation_type MoK\a
_diffrn_radiation_wavelength 0.71073
_diffrn_reflns_av_R_equivalents 0.0467
_diffrn_reflns_av_sigmaI/netI 0.0507
_diffrn_reflns_limit_h_max 19
_diffrn_reflns_limit_h_min -18
_diffrn_reflns_limit_k_max 12
_diffrn_reflns_limit_k_min -12
_diffrn_reflns_limit_l_max 12
_diffrn_reflns_limit_l_min -12
_diffrn_reflns_number 10396
_diffrn_reflns_theta_full 25.03
_diffrn_reflns_theta_max 25.03
_diffrn_reflns_theta_min 3.22
_exptl_absorpt_coefficient_mu 2.408
_exptl_absorpt_correction_T_max 0.6445
_exptl_absorpt_correction_T_min 0.6445
_exptl_absorpt_correction_type empirical
_exptl_absorpt_process_details 'SORTAV (R.H. Blessing, 1995, 1997)'
_exptl_crystal_colour colourless
_exptl_crystal_density_diffrn 1.628
_exptl_crystal_density_method 'not measured'
_exptl_crystal_description block
_exptl_crystal_F_000 896
_exptl_crystal_size_max 0.20
_exptl_crystal_size_mid 0.20
_exptl_crystal_size_min 0.20
_refine_diff_density_max 0.424
_refine_diff_density_min -0.520
_refine_diff_density_rms 0.077
_refine_ls_extinction_coef 0.0038(5)
_refine_ls_extinction_expression Fc^*^=kFc[1+0.001xFc^2^\l^3^/sin(2\q)]^-1/4^
_refine_ls_extinction_method SHELXL
_refine_ls_goodness_of_fit_ref 1.081
_refine_ls_hydrogen_treatment mixed
_refine_ls_matrix_type full
_refine_ls_number_parameters 283
_refine_ls_number_reflns 3229
_refine_ls_number_restraints 0
_refine_ls_restrained_S_all 1.081
_refine_ls_R_factor_all 0.0375
_refine_ls_R_factor_gt 0.0304
_refine_ls_shift/su_max 0.001
_refine_ls_shift/su_mean 0.000
_refine_ls_structure_factor_coef Fsqd
_refine_ls_weighting_details 'calc w=1/[\s^2^(Fo^2^)+(0.0230P)^2^+0.8654P] where P=(Fo^2^+2Fc^2^)/3'
_refine_ls_weighting_scheme calc
_refine_ls_wR_factor_gt 0.0736
_refine_ls_wR_factor_ref 0.0772
_reflns_number_gt 2775
_reflns_number_total 3229
_reflns_threshold_expression >2\s(I)
_cod_data_source_file eCrystal-721.cif
_cod_data_source_block s92
_cod_depositor_comments
;
Citation :
Smith, Martin B. and Light, Mark E. and Hursthouse, Michael B. (2000) 
University of Southampton, Crystal Structure Report Archive. 

More at:
http://ecrystals.chem.soton.ac.uk/721/

The following automatic conversions were performed:

'_symmetry_cell_setting' value 'Monoclinic' changed to 'monoclinic'
according to the built-in table from CIF Core dictionary named
'cif_core.dic' version 2.4.1 from 2010-06-29.

'_exptl_absorpt_correction_type' value 'Empirical' changed to
'empirical' according to the built-in table from CIF Core dictionary
named 'cif_core.dic' version 2.4.1 from 2010-06-29.

Automatic conversion script
Id: cif_fix_values 3105 2015-03-04 15:46:00Z robertas 
;
_cod_original_cell_volume 1826.76(6)
_cod_original_sg_symbol_H-M P2(1)/c
_cod_database_code 1519251

loop_
_symmetry_equiv_pos_as_xyz
'x, y, z'
'-x, y+1/2, -z+1/2'
'-x, -y, -z'
'x, -y-1/2, z-1/2'

loop_
_atom_site_label
_atom_site_type_symbol
_atom_site_fract_x
_atom_site_fract_y
_atom_site_fract_z
_atom_site_U_iso_or_equiv
_atom_site_adp_type
_atom_site_occupancy
_atom_site_symmetry_multiplicity
_atom_site_calc_flag
_atom_site_refinement_flags
_atom_site_disorder_assembly
_atom_site_disorder_group
Se1 Se 0.180468(17) 0.01119(2) 0.16762(2) 0.02420(12) Uani 1 1 d . . .
S1 S 0.06229(4) 0.01690(6) -0.17456(6) 0.02228(17) Uani 1 1 d . . .
P1 P 0.25180(4) 0.08013(6) 0.05110(6) 0.02012(18) Uani 1 1 d . . .
Cl1 Cl -0.21455(4) 0.00636(6) -0.62709(7) 0.03362(19) Uani 1 1 d . . .
N2 N 0.20222(13) 0.17105(19) -0.0717(2) 0.0224(5) Uani 1 1 d . . .
N1 N 0.09855(14) 0.2194(2) -0.2670(2) 0.0224(5) Uani 1 1 d . . .
C1 C -0.00552(15) 0.0691(2) -0.3264(2) 0.0199(5) Uani 1 1 d . . .
C7 C 0.13153(15) 0.1455(2) -0.1619(2) 0.0198(5) Uani 1 1 d . . .
C5 C -0.01959(16) 0.2384(2) -0.4774(2) 0.0239(6) Uani 1 1 d . . .
C3 C -0.12146(15) 0.0727(2) -0.5231(2) 0.0239(6) Uani 1 1 d . . .
C12 C 0.39325(18) -0.1142(3) -0.1282(3) 0.0290(6) Uani 1 1 d . . .
C2 C -0.07864(17) 0.0133(2) -0.4073(3) 0.0228(6) Uani 1 1 d . . .
C11 C 0.35876(18) -0.2311(3) -0.1373(3) 0.0313(7) Uani 1 1 d . . .
C15 C 0.36050(18) 0.2850(3) 0.0939(3) 0.0300(6) Uani 1 1 d . . .
C8 C 0.29791(15) -0.0452(2) -0.0151(2) 0.0206(5) Uani 1 1 d . . .
C13 C 0.36232(17) -0.0206(3) -0.0690(3) 0.0242(6) Uani 1 1 d . . .
C4 C -0.09281(17) 0.1835(2) -0.5591(3) 0.0255(6) Uani 1 1 d . . .
C10 C 0.29558(19) -0.2567(3) -0.0838(3) 0.0336(7) Uani 1 1 d . . .
C19 C 0.39310(18) 0.1332(3) 0.2653(3) 0.0344(7) Uani 1 1 d . . .
C14 C 0.34144(16) 0.1742(2) 0.1427(2) 0.0230(6) Uani 1 1 d . . .
C6 C 0.02416(15) 0.1800(2) -0.3604(2) 0.0215(5) Uani 1 1 d . . .
C18 C 0.4633(2) 0.2018(3) 0.3360(3) 0.0396(8) Uani 1 1 d . . .
C17 C 0.48151(19) 0.3115(3) 0.2870(3) 0.0392(8) Uani 1 1 d . . .
C9 C 0.26543(18) -0.1637(3) -0.0224(3) 0.0290(6) Uani 1 1 d . . .
C16 C 0.43075(19) 0.3530(3) 0.1667(3) 0.0386(8) Uani 1 1 d . . .
H13 H 0.3849(15) 0.061(2) -0.066(2) 0.018(6) Uiso 1 1 d . . .
H9 H 0.2267(17) -0.178(3) 0.019(3) 0.032(8) Uiso 1 1 d . . .
H5 H 0.0015(14) 0.318(3) -0.501(2) 0.028(8) Uiso 1 1 d . . .
H17 H 0.5287(18) 0.355(3) 0.336(3) 0.035(8) Uiso 1 1 d . . .
H4 H -0.1205(17) 0.222(3) -0.636(3) 0.029(7) Uiso 1 1 d . . .
H15 H 0.3252(17) 0.310(3) 0.016(3) 0.028(7) Uiso 1 1 d . . .
H12 H 0.4363(18) -0.097(3) -0.166(3) 0.036(8) Uiso 1 1 d . . .
H2 H -0.0981(17) -0.060(3) -0.386(3) 0.028(7) Uiso 1 1 d . . .
H19 H 0.375(2) 0.060(3) 0.302(3) 0.048(9) Uiso 1 1 d . . .
H18 H 0.496(2) 0.179(3) 0.419(3) 0.056(10) Uiso 1 1 d . . .
H6 H 0.1249(17) 0.275(3) -0.277(3) 0.020(8) Uiso 1 1 d . . .
H16 H 0.440(2) 0.426(3) 0.135(3) 0.047(10) Uiso 1 1 d . . .
H11 H 0.3782(17) -0.296(3) -0.177(3) 0.033(8) Uiso 1 1 d . . .
H10 H 0.2739(17) -0.336(3) -0.089(3) 0.036(8) Uiso 1 1 d . . .

loop_
_atom_site_aniso_label
_atom_site_aniso_U_11
_atom_site_aniso_U_22
_atom_site_aniso_U_33
_atom_site_aniso_U_23
_atom_site_aniso_U_13
_atom_site_aniso_U_12
Se1 0.0319(2) 0.01934(18) 0.02647(18) 0.00109(10) 0.01642(13) 0.00231(10)
S1 0.0269(4) 0.0188(3) 0.0209(3) 0.0035(3) 0.0073(3) -0.0028(2)
P1 0.0234(3) 0.0174(3) 0.0203(3) -0.0011(3) 0.0080(3) -0.0002(3)
Cl1 0.0280(4) 0.0420(4) 0.0272(4) -0.0043(3) 0.0039(3) -0.0030(3)
N2 0.0251(12) 0.0191(11) 0.0234(11) 0.0013(9) 0.0083(9) 0.0003(9)
N1 0.0264(12) 0.0154(11) 0.0253(12) 0.0019(10) 0.0083(10) -0.0043(10)
C1 0.0228(13) 0.0191(13) 0.0194(12) 0.0013(10) 0.0091(10) 0.0032(10)
C7 0.0253(14) 0.0146(13) 0.0224(13) 0.0008(10) 0.0119(11) 0.0015(10)
C5 0.0315(15) 0.0176(14) 0.0247(14) 0.0012(11) 0.0122(12) 0.0033(11)
C3 0.0230(14) 0.0278(15) 0.0218(13) -0.0042(11) 0.0084(11) 0.0026(11)
C12 0.0288(15) 0.0345(16) 0.0268(14) 0.0015(13) 0.0134(12) 0.0038(13)
C2 0.0286(15) 0.0208(14) 0.0228(14) -0.0002(11) 0.0134(12) -0.0002(11)
C11 0.0379(16) 0.0295(16) 0.0277(15) -0.0060(13) 0.0122(13) 0.0091(13)
C15 0.0300(16) 0.0279(15) 0.0327(16) -0.0048(13) 0.0111(13) -0.0038(12)
C8 0.0224(13) 0.0209(13) 0.0177(12) -0.0011(11) 0.0053(10) 0.0021(11)
C13 0.0244(14) 0.0279(15) 0.0197(13) 0.0012(12) 0.0062(11) -0.0006(12)
C4 0.0319(15) 0.0247(14) 0.0204(13) 0.0023(12) 0.0091(12) 0.0089(12)
C10 0.0416(17) 0.0224(15) 0.0404(17) -0.0090(13) 0.0185(14) -0.0039(13)
C19 0.0361(17) 0.0380(18) 0.0276(15) -0.0049(13) 0.0085(13) -0.0009(13)
C14 0.0256(14) 0.0225(14) 0.0230(13) -0.0077(11) 0.0110(11) -0.0011(11)
C6 0.0253(13) 0.0177(13) 0.0232(13) -0.0019(11) 0.0101(11) 0.0032(10)
C18 0.0346(17) 0.051(2) 0.0291(16) -0.0121(15) 0.0049(14) -0.0012(15)
C17 0.0276(16) 0.051(2) 0.0410(18) -0.0256(16) 0.0139(14) -0.0108(14)
C9 0.0335(16) 0.0245(15) 0.0346(16) -0.0069(12) 0.0185(13) -0.0036(12)
C16 0.0392(18) 0.0341(18) 0.048(2) -0.0128(15) 0.0215(16) -0.0110(14)

loop_
_atom_type_symbol
_atom_type_description
_atom_type_scat_dispersion_real
_atom_type_scat_dispersion_imag
_atom_type_scat_source
C C 0.0033 0.0016 'International Tables Vol C Tables 4.2.6.8 and 6.1.1.4'
H H 0.0000 0.0000 'International Tables Vol C Tables 4.2.6.8 and 6.1.1.4'
N N 0.0061 0.0033 'International Tables Vol C Tables 4.2.6.8 and 6.1.1.4'
P P 0.1023 0.0942 'International Tables Vol C Tables 4.2.6.8 and 6.1.1.4'
S S 0.1246 0.1234 'International Tables Vol C Tables 4.2.6.8 and 6.1.1.4'
Cl Cl 0.1484 0.1585 'International Tables Vol C Tables 4.2.6.8 and 6.1.1.4'
Se Se -0.0929 2.2259 'International Tables Vol C Tables 4.2.6.8 and 6.1.1.4'

loop_
_geom_angle_atom_site_label_1
_geom_angle_atom_site_label_2
_geom_angle_atom_site_label_3
_geom_angle
_geom_angle_site_symmetry_1
_geom_angle_site_symmetry_3
C1 S1 C7 91.09(11) . .
N2 P1 C14 102.16(11) . .
N2 P1 C8 106.95(11) . .
C14 P1 C8 105.42(11) . .
N2 P1 Se1 117.73(8) . .
C14 P1 Se1 112.68(8) . .
C8 P1 Se1 110.87(8) . .
C7 N2 P1 125.22(18) . .
C7 N1 C6 117.0(2) . .
C7 N1 H6 119(2) . .
C6 N1 H6 123(2) . .
C2 C1 C6 121.3(2) . .
C2 C1 S1 127.9(2) . .
C6 C1 S1 110.72(18) . .
N2 C7 N1 122.0(2) . .
N2 C7 S1 129.01(19) . .
N1 C7 S1 108.97(18) . .
C4 C5 C6 118.5(2) . .
C4 C5 H5 121.2(14) . .
C6 C5 H5 120.3(14) . .
C2 C3 C4 122.4(2) . .
C2 C3 Cl1 118.6(2) . .
C4 C3 Cl1 118.99(19) . .
C11 C12 C13 120.1(3) . .
C11 C12 H12 120.2(18) . .
C13 C12 H12 119.6(18) . .
C1 C2 C3 117.2(2) . .
C1 C2 H2 121.7(17) . .
C3 C2 H2 121.1(17) . .
C10 C11 C12 120.4(3) . .
C10 C11 H11 117.6(17) . .
C12 C11 H11 122.0(17) . .
C16 C15 C14 119.6(3) . .
C16 C15 H15 122.7(18) . .
C14 C15 H15 117.6(18) . .
C9 C8 C13 119.2(2) . .
C9 C8 P1 120.83(19) . .
C13 C8 P1 119.8(2) . .
C12 C13 C8 120.0(3) . .
C12 C13 H13 119.9(14) . .
C8 C13 H13 120.1(14) . .
C5 C4 C3 119.9(2) . .
C5 C4 H4 117.6(17) . .
C3 C4 H4 122.5(17) . .
C11 C10 C9 119.7(3) . .
C11 C10 H10 119.5(17) . .
C9 C10 H10 120.8(17) . .
C18 C19 C14 120.0(3) . .
C18 C19 H19 121.6(19) . .
C14 C19 H19 118.2(19) . .
C15 C14 C19 119.5(3) . .
C15 C14 P1 121.7(2) . .
C19 C14 P1 118.8(2) . .
N1 C6 C5 127.1(2) . .
N1 C6 C1 112.2(2) . .
C5 C6 C1 120.7(2) . .
C17 C18 C19 120.0(3) . .
C17 C18 H18 119(2) . .
C19 C18 H18 121(2) . .
C18 C17 C16 120.4(3) . .
C18 C17 H17 118.0(18) . .
C16 C17 H17 121.5(18) . .
C8 C9 C10 120.6(3) . .
C8 C9 H9 116.7(18) . .
C10 C9 H9 122.5(18) . .
C17 C16 C15 120.4(3) . .
C17 C16 H16 122(2) . .
C15 C16 H16 118(2) . .

loop_
_geom_bond_atom_site_label_1
_geom_bond_atom_site_label_2
_geom_bond_distance
_geom_bond_site_symmetry_2
Se1 P1 2.1189(7) .
S1 C1 1.754(2) .
S1 C7 1.777(2) .
P1 N2 1.642(2) .
P1 C14 1.804(3) .
P1 C8 1.812(2) .
Cl1 C3 1.738(3) .
N2 C7 1.285(3) .
N1 C7 1.352(3) .
N1 C6 1.380(3) .
N1 H6 0.77(3) .
C1 C2 1.379(4) .
C1 C6 1.391(3) .
C5 C4 1.379(4) .
C5 C6 1.389(3) .
C5 H5 0.99(3) .
C3 C2 1.382(4) .
C3 C4 1.389(4) .
C12 C11 1.378(4) .
C12 C13 1.382(4) .
C12 H12 0.95(3) .
C2 H2 0.91(3) .
C11 C10 1.374(4) .
C11 H11 0.93(3) .
C15 C16 1.383(4) .
C15 C14 1.387(4) .
C15 H15 0.90(3) .
C8 C9 1.382(4) .
C8 C13 1.393(4) .
C13 H13 0.96(3) .
C4 H4 0.91(3) .
C10 C9 1.384(4) .
C10 H10 0.93(3) .
C19 C18 1.380(4) .
C19 C14 1.396(4) .
C19 H19 0.97(3) .
C18 C17 1.372(5) .
C18 H18 0.92(3) .
C17 C16 1.375(5) .
C17 H17 0.91(3) .
C9 H9 0.91(3) .
C16 H16 0.89(4) .
